data_4334860
loop_
_publ_author_name
'Long Zhang'
'Li Xiang'
'Yihua Yu'
'Liang Deng'

_publ_section_title
;
 Reactivity of a Bis(amidinato)iron(II) Complex [Fe(MesC(NPri)2)2] toward
 Some Oxidizing Reagents
;
_journal_name_full 'Inorganic Chemistry'
_journal_page_first 5906
_journal_page_last 5913
_journal_paper_doi 10.1021/ic400053g
_journal_volume 52
_journal_year 2013
_chemical_formula_sum 'C32 H50 Fe N4 S2'
_chemical_formula_weight 610.73
_chemical_name_systematic
; 
 ? 
;
_space_group_IT_number 2
_symmetry_cell_setting triclinic
_symmetry_space_group_name_Hall '-P 1'
_symmetry_space_group_name_H-M 'P -1'
_atom_sites_solution_hydrogens geom
_atom_sites_solution_primary direct
_atom_sites_solution_secondary difmap
_audit_creation_method SHELXL-97
_cell_angle_alpha 98.995(3)
_cell_angle_beta 98.091(3)
_cell_angle_gamma 101.000(3)
_cell_formula_units_Z 2
_cell_length_a 9.5220(13)
_cell_length_b 11.6880(16)
_cell_length_c 15.649(2)
_cell_measurement_reflns_used 2212
_cell_measurement_temperature 133(2)
_cell_measurement_theta_max 29.35
_cell_measurement_theta_min 2.38
_cell_volume 1662.3(4)
_computing_cell_refinement 'Bruker SAINT'
_computing_data_collection 'Bruker APEX2'
_computing_data_reduction 'Bruker SAINT'
_computing_molecular_graphics 'Bruker SHELXTL'
_computing_publication_material 'Bruker SHELXTL'
_computing_structure_refinement 'SHELXL-97 (Sheldrick, 2008)'
_computing_structure_solution 'SHELXS-97 (Sheldrick, 2008)'
_diffrn_ambient_temperature 133(2)
_diffrn_measured_fraction_theta_full 0.985
_diffrn_measured_fraction_theta_max 0.985
_diffrn_measurement_device_type 'Bruker APEX-II CCD'
_diffrn_measurement_method '\f and \w scans'
_diffrn_radiation_monochromator graphite
_diffrn_radiation_source 'fine-focus sealed tube'
_diffrn_radiation_type MoK\a
_diffrn_radiation_wavelength 0.71073
_diffrn_reflns_av_R_equivalents 0.0493
_diffrn_reflns_av_sigmaI/netI 0.0992
_diffrn_reflns_limit_h_max 11
_diffrn_reflns_limit_h_min -13
_diffrn_reflns_limit_k_max 16
_diffrn_reflns_limit_k_min -16
_diffrn_reflns_limit_l_max 21
_diffrn_reflns_limit_l_min -21
_diffrn_reflns_number 15580
_diffrn_reflns_theta_full 29.71
_diffrn_reflns_theta_max 29.71
_diffrn_reflns_theta_min 2.04
_exptl_absorpt_coefficient_mu 0.605
_exptl_absorpt_correction_T_max 0.9532
_exptl_absorpt_correction_T_min 0.9147
_exptl_absorpt_correction_type multi-scan
_exptl_absorpt_process_details sadabs
_exptl_crystal_colour yellow
_exptl_crystal_density_diffrn 1.220
_exptl_crystal_description block
_exptl_crystal_F_000 656
_exptl_crystal_size_max 0.15
_exptl_crystal_size_mid 0.10
_exptl_crystal_size_min 0.08
_refine_diff_density_max 0.580
_refine_diff_density_min -0.481
_refine_diff_density_rms 0.078
_refine_ls_extinction_method none
_refine_ls_goodness_of_fit_ref 0.986
_refine_ls_hydrogen_treatment constr
_refine_ls_matrix_type full
_refine_ls_number_parameters 366
_refine_ls_number_reflns 9302
_refine_ls_number_restraints 0
_refine_ls_restrained_S_all 0.986
_refine_ls_R_factor_all 0.1043
_refine_ls_R_factor_gt 0.0510
_refine_ls_shift/su_max 0.008
_refine_ls_shift/su_mean 0.000
_refine_ls_structure_factor_coef Fsqd
_refine_ls_weighting_details 'calc w=1/[\s^2^(Fo^2^)+(0.0446P)^2^+0.0000P] where P=(Fo^2^+2Fc^2^)/3'
_refine_ls_weighting_scheme calc
_refine_ls_wR_factor_gt 0.0978
_refine_ls_wR_factor_ref 0.1164
_reflns_number_gt 5801
_reflns_number_total 9302
_reflns_threshold_expression >2sigma(I)
_cod_data_source_file ic400053g_si_002_3.cif
_cod_data_source_block 3
_cod_original_cell_volume 1662.2(4)
_cod_database_code 4334860

loop_
_symmetry_equiv_pos_as_xyz
'x, y, z'
'-x, -y, -z'

loop_
_atom_site_label
_atom_site_type_symbol
_atom_site_fract_x
_atom_site_fract_y
_atom_site_fract_z
_atom_site_U_iso_or_equiv
_atom_site_adp_type
_atom_site_occupancy
_atom_site_symmetry_multiplicity
_atom_site_calc_flag
_atom_site_refinement_flags
Fe1 Fe 0.22037(4) 0.37487(3) 0.24641(2) 0.01728(10) Uani 1 1 d .
S1 S 0.20436(7) 0.22615(6) 0.32575(4) 0.02283(15) Uani 1 1 d .
S2 S 0.38785(7) 0.42697(5) 0.16143(4) 0.02353(15) Uani 1 1 d .
N1 N 0.0130(2) 0.29290(17) 0.18837(13) 0.0173(4) Uani 1 1 d .
N2 N 0.0147(2) 0.17984(17) 0.29669(13) 0.0182(4) Uani 1 1 d .
N3 N 0.2831(2) 0.54658(17) 0.30989(13) 0.0175(4) Uani 1 1 d .
N4 N 0.4215(2) 0.58003(17) 0.20249(13) 0.0184(4) Uani 1 1 d .
C1 C -0.0569(3) 0.2135(2) 0.22757(15) 0.0162(5) Uani 1 1 d .
C2 C -0.2130(3) 0.1534(2) 0.19681(16) 0.0177(5) Uani 1 1 d .
C3 C -0.2496(3) 0.0383(2) 0.14545(17) 0.0221(6) Uani 1 1 d .
C4 C -0.3952(3) -0.0147(2) 0.11574(17) 0.0266(6) Uani 1 1 d .
H4 H -0.4202 -0.0924 0.0811 0.032 Uiso 1 1 calc R
C5 C -0.5051(3) 0.0415(3) 0.13477(17) 0.0277(6) Uani 1 1 d .
C6 C -0.4670(3) 0.1556(2) 0.18561(17) 0.0257(6) Uani 1 1 d .
H6 H -0.5417 0.1949 0.1997 0.031 Uiso 1 1 calc R
C7 C -0.3234(3) 0.2132(2) 0.21605(16) 0.0196(5) Uani 1 1 d .
C8 C -0.2867(3) 0.3369(2) 0.27029(18) 0.0255(6) Uani 1 1 d .
H8A H -0.2588 0.3945 0.2331 0.038 Uiso 1 1 calc R
H8B H -0.2057 0.3436 0.3183 0.038 Uiso 1 1 calc R
H8C H -0.3716 0.3531 0.2948 0.038 Uiso 1 1 calc R
C9 C -0.6633(3) -0.0191(3) 0.1012(2) 0.0415(8) Uani 1 1 d .
H9A H -0.6876 -0.0179 0.0384 0.062 Uiso 1 1 calc R
H9B H -0.7252 0.0231 0.1334 0.062 Uiso 1 1 calc R
H9C H -0.6794 -0.1014 0.1100 0.062 Uiso 1 1 calc R
C10 C -0.1331(3) -0.0281(2) 0.1225(2) 0.0327(7) Uani 1 1 d .
H10A H -0.1169 -0.0793 0.1653 0.049 Uiso 1 1 calc R
H10B H -0.0425 0.0290 0.1241 0.049 Uiso 1 1 calc R
H10C H -0.1650 -0.0769 0.0635 0.049 Uiso 1 1 calc R
C11 C -0.0604(3) 0.3203(2) 0.10703(16) 0.0205(5) Uani 1 1 d .
H11 H -0.1675 0.2896 0.1007 0.025 Uiso 1 1 calc R
C12 C -0.0072(3) 0.2608(3) 0.02785(17) 0.0322(7) Uani 1 1 d .
H12A H 0.0980 0.2899 0.0340 0.048 Uiso 1 1 calc R
H12B H -0.0563 0.2797 -0.0259 0.048 Uiso 1 1 calc R
H12C H -0.0289 0.1747 0.0245 0.048 Uiso 1 1 calc R
C13 C -0.0300(3) 0.4545(2) 0.11298(18) 0.0288(6) Uani 1 1 d .
H13A H -0.0674 0.4911 0.1632 0.043 Uiso 1 1 calc R
H13B H -0.0780 0.4730 0.0588 0.043 Uiso 1 1 calc R
H13C H 0.0751 0.4856 0.1207 0.043 Uiso 1 1 calc R
C14 C -0.0591(3) 0.1146(2) 0.35813(17) 0.0205(5) Uani 1 1 d .
H14 H -0.1642 0.0864 0.3313 0.025 Uiso 1 1 calc R
C15 C 0.0017(3) 0.0061(2) 0.3717(2) 0.0327(7) Uani 1 1 d .
H15A H -0.0032 -0.0441 0.3146 0.049 Uiso 1 1 calc R
H15B H -0.0557 -0.0390 0.4076 0.049 Uiso 1 1 calc R
H15C H 0.1031 0.0316 0.4018 0.049 Uiso 1 1 calc R
C16 C -0.0492(3) 0.1967(2) 0.44488(17) 0.0291(6) Uani 1 1 d .
H16A H 0.0532 0.2289 0.4712 0.044 Uiso 1 1 calc R
H16B H -0.0976 0.1523 0.4847 0.044 Uiso 1 1 calc R
H16C H -0.0967 0.2619 0.4348 0.044 Uiso 1 1 calc R
C17 C 0.3705(3) 0.6204(2) 0.27463(15) 0.0163(5) Uani 1 1 d .
C18 C 0.4181(3) 0.7507(2) 0.31268(15) 0.0162(5) Uani 1 1 d .
C19 C 0.5544(3) 0.7954(2) 0.36657(16) 0.0184(5) Uani 1 1 d .
C20 C 0.5948(3) 0.9176(2) 0.39999(16) 0.0203(5) Uani 1 1 d .
H20 H 0.6867 0.9489 0.4369 0.024 Uiso 1 1 calc R
C21 C 0.5054(3) 0.9944(2) 0.38111(15) 0.0182(5) Uani 1 1 d .
C22 C 0.3710(3) 0.9476(2) 0.32768(16) 0.0195(5) Uani 1 1 d .
H22 H 0.3091 0.9995 0.3141 0.023 Uiso 1 1 calc R
C23 C 0.3242(3) 0.8262(2) 0.29331(15) 0.0175(5) Uani 1 1 d .
C24 C 0.1750(3) 0.7776(2) 0.23868(17) 0.0249(6) Uani 1 1 d .
H24A H 0.1810 0.7187 0.1881 0.037 Uiso 1 1 calc R
H24B H 0.1369 0.8424 0.2179 0.037 Uiso 1 1 calc R
H24C H 0.1100 0.7400 0.2745 0.037 Uiso 1 1 calc R
C25 C 0.5535(3) 1.1258(2) 0.41670(17) 0.0247(6) Uani 1 1 d .
H25A H 0.6200 1.1621 0.3812 0.037 Uiso 1 1 calc R
H25B H 0.6033 1.1390 0.4778 0.037 Uiso 1 1 calc R
H25C H 0.4684 1.1617 0.4143 0.037 Uiso 1 1 calc R
C26 C 0.6553(3) 0.7167(2) 0.39054(19) 0.0284(6) Uani 1 1 d .
H26A H 0.6081 0.6337 0.3657 0.043 Uiso 1 1 calc R
H26B H 0.6791 0.7270 0.4547 0.043 Uiso 1 1 calc R
H26C H 0.7447 0.7381 0.3669 0.043 Uiso 1 1 calc R
C27 C 0.2344(3) 0.5906(2) 0.39229(16) 0.0217(5) Uani 1 1 d .
H27 H 0.2482 0.6789 0.4008 0.026 Uiso 1 1 calc R
C28 C 0.0738(3) 0.5353(2) 0.38343(18) 0.0301(7) Uani 1 1 d .
H28A H 0.0181 0.5627 0.3361 0.045 Uiso 1 1 calc R
H28B H 0.0409 0.5588 0.4388 0.045 Uiso 1 1 calc R
H28C H 0.0588 0.4487 0.3696 0.045 Uiso 1 1 calc R
C29 C 0.3239(3) 0.5580(3) 0.47037(17) 0.0324(7) Uani 1 1 d .
H29A H 0.3163 0.4720 0.4602 0.049 Uiso 1 1 calc R
H29B H 0.2867 0.5825 0.5241 0.049 Uiso 1 1 calc R
H29C H 0.4259 0.5987 0.4769 0.049 Uiso 1 1 calc R
C30 C 0.5027(3) 0.6575(2) 0.15074(17) 0.0248(6) Uani 1 1 d .
H30 H 0.5156 0.7417 0.1811 0.030 Uiso 1 1 calc R
C31 C 0.6526(3) 0.6321(3) 0.1480(2) 0.0388(8) Uani 1 1 d .
H31A H 0.7084 0.6491 0.2079 0.058 Uiso 1 1 calc R
H31B H 0.7030 0.6823 0.1122 0.058 Uiso 1 1 calc R
H31C H 0.6431 0.5484 0.1223 0.058 Uiso 1 1 calc R
C32 C 0.4138(4) 0.6439(3) 0.05987(19) 0.0359(7) Uani 1 1 d .
H32A H 0.3919 0.5604 0.0306 0.054 Uiso 1 1 calc R
H32B H 0.4694 0.6926 0.0252 0.054 Uiso 1 1 calc R
H32C H 0.3229 0.6698 0.0651 0.054 Uiso 1 1 calc R

loop_
_atom_site_aniso_label
_atom_site_aniso_U_11
_atom_site_aniso_U_22
_atom_site_aniso_U_33
_atom_site_aniso_U_23
_atom_site_aniso_U_13
_atom_site_aniso_U_12
Fe1 0.01704(19) 0.01374(17) 0.01990(19) 0.00129(14) 0.00258(14) 0.00256(13)
S1 0.0163(3) 0.0217(3) 0.0310(4) 0.0105(3) 0.0005(3) 0.0036(2)
S2 0.0257(4) 0.0150(3) 0.0295(4) -0.0011(3) 0.0113(3) 0.0031(2)
N1 0.0182(11) 0.0160(10) 0.0164(10) 0.0033(8) 0.0008(8) 0.0021(8)
N2 0.0159(11) 0.0185(10) 0.0214(11) 0.0075(8) 0.0026(9) 0.0044(8)
N3 0.0200(11) 0.0160(10) 0.0158(10) 0.0003(8) 0.0032(8) 0.0044(8)
N4 0.0201(11) 0.0129(9) 0.0216(11) 0.0004(8) 0.0064(9) 0.0027(8)
C1 0.0163(12) 0.0148(11) 0.0170(12) 0.0003(9) 0.0025(10) 0.0052(9)
C2 0.0165(13) 0.0179(11) 0.0168(12) 0.0047(9) -0.0005(10) 0.0003(9)
C3 0.0236(14) 0.0172(12) 0.0240(13) 0.0039(10) 0.0026(11) 0.0017(10)
C4 0.0300(16) 0.0224(13) 0.0215(13) 0.0027(11) 0.0011(11) -0.0051(11)
C5 0.0216(14) 0.0367(16) 0.0201(13) 0.0113(12) -0.0022(11) -0.0059(11)
C6 0.0200(14) 0.0346(15) 0.0255(14) 0.0123(12) 0.0053(11) 0.0070(11)
C7 0.0203(13) 0.0222(12) 0.0176(12) 0.0083(10) 0.0025(10) 0.0042(10)
C8 0.0247(15) 0.0245(13) 0.0289(14) 0.0032(11) 0.0061(12) 0.0094(11)
C9 0.0238(16) 0.059(2) 0.0311(16) 0.0094(15) -0.0028(13) -0.0125(14)
C10 0.0345(17) 0.0210(13) 0.0385(17) -0.0037(12) 0.0026(14) 0.0061(12)
C11 0.0190(13) 0.0231(13) 0.0182(12) 0.0064(10) -0.0002(10) 0.0022(10)
C12 0.0357(17) 0.0360(16) 0.0194(14) 0.0012(12) 0.0001(12) 0.0010(13)
C13 0.0344(17) 0.0263(14) 0.0285(15) 0.0144(12) 0.0043(12) 0.0064(12)
C14 0.0201(13) 0.0197(12) 0.0243(13) 0.0082(10) 0.0063(11) 0.0055(10)
C15 0.0351(17) 0.0296(15) 0.0434(18) 0.0198(13) 0.0168(14) 0.0136(12)
C16 0.0293(16) 0.0337(15) 0.0224(14) 0.0054(12) 0.0036(12) 0.0028(12)
C17 0.0158(12) 0.0158(11) 0.0160(12) 0.0013(9) -0.0003(9) 0.0039(9)
C18 0.0159(12) 0.0144(11) 0.0163(12) 0.0009(9) 0.0032(9) -0.0001(9)
C19 0.0193(13) 0.0181(12) 0.0168(12) 0.0037(9) 0.0011(10) 0.0031(10)
C20 0.0169(13) 0.0209(12) 0.0190(12) 0.0015(10) 0.0024(10) -0.0033(10)
C21 0.0203(13) 0.0164(11) 0.0167(12) 0.0016(9) 0.0061(10) 0.0001(9)
C22 0.0215(14) 0.0161(11) 0.0216(13) 0.0032(10) 0.0056(10) 0.0050(10)
C23 0.0180(13) 0.0173(11) 0.0160(12) 0.0022(9) 0.0011(10) 0.0029(9)
C24 0.0244(14) 0.0191(12) 0.0269(14) 0.0005(11) -0.0041(11) 0.0037(10)
C25 0.0273(15) 0.0165(12) 0.0274(14) 0.0000(11) 0.0071(12) -0.0004(10)
C26 0.0262(15) 0.0236(13) 0.0323(15) 0.0023(12) -0.0044(12) 0.0076(11)
C27 0.0291(15) 0.0165(12) 0.0188(12) 0.0015(10) 0.0083(11) 0.0020(10)
C28 0.0312(16) 0.0278(14) 0.0302(15) 0.0009(12) 0.0141(13) 0.0016(12)
C29 0.0416(19) 0.0328(16) 0.0198(14) 0.0018(12) 0.0013(13) 0.0062(13)
C30 0.0333(16) 0.0186(12) 0.0223(13) 0.0018(10) 0.0129(12) 0.0009(11)
C31 0.0296(17) 0.0436(18) 0.0378(17) -0.0008(14) 0.0162(14) -0.0058(13)
C32 0.052(2) 0.0298(15) 0.0283(15) 0.0083(13) 0.0115(14) 0.0092(14)

loop_
_atom_type_symbol
_atom_type_description
_atom_type_scat_dispersion_real
_atom_type_scat_dispersion_imag
_atom_type_scat_source
C C 0.0033 0.0016 'International Tables Vol C Tables 4.2.6.8 and 6.1.1.4'
H H 0.0000 0.0000 'International Tables Vol C Tables 4.2.6.8 and 6.1.1.4'
N N 0.0061 0.0033 'International Tables Vol C Tables 4.2.6.8 and 6.1.1.4'
S S 0.1246 0.1234 'International Tables Vol C Tables 4.2.6.8 and 6.1.1.4'
Fe Fe 0.3463 0.8444 'International Tables Vol C Tables 4.2.6.8 and 6.1.1.4'

loop_
_geom_angle_atom_site_label_1
_geom_angle_atom_site_label_2
_geom_angle_atom_site_label_3
_geom_angle
N3 Fe1 N1 124.70(8)
N3 Fe1 S2 85.20(6)
N1 Fe1 S2 119.57(6)
N3 Fe1 S1 119.63(6)
N1 Fe1 S1 84.81(6)
S2 Fe1 S1 127.99(3)
N2 S1 Fe1 94.64(7)
N4 S2 Fe1 95.62(7)
C1 N1 C11 120.0(2)
C1 N1 Fe1 117.04(17)
C11 N1 Fe1 122.97(15)
C1 N2 C14 123.6(2)
C1 N2 S1 120.30(16)
C14 N2 S1 115.77(16)
C17 N3 C27 119.86(19)
C17 N3 Fe1 117.38(15)
C27 N3 Fe1 122.76(15)
C17 N4 C30 124.25(19)
C17 N4 S2 120.06(16)
C30 N4 S2 115.65(15)
N1 C1 N2 119.8(2)
N1 C1 C2 123.1(2)
N2 C1 C2 117.1(2)
C3 C2 C7 120.0(2)
C3 C2 C1 119.7(2)
C7 C2 C1 120.3(2)
C4 C3 C2 118.7(2)
C4 C3 C10 120.0(2)
C2 C3 C10 121.4(2)
C5 C4 C3 122.3(2)
C5 C4 H4 118.9
C3 C4 H4 118.9
C4 C5 C6 118.3(2)
C4 C5 C9 120.9(3)
C6 C5 C9 120.8(3)
C7 C6 C5 121.8(3)
C7 C6 H6 119.1
C5 C6 H6 119.1
C6 C7 C2 118.9(2)
C6 C7 C8 120.2(2)
C2 C7 C8 120.9(2)
C7 C8 H8A 109.5
C7 C8 H8B 109.5
H8A C8 H8B 109.5
C7 C8 H8C 109.5
H8A C8 H8C 109.5
H8B C8 H8C 109.5
C5 C9 H9A 109.5
C5 C9 H9B 109.5
H9A C9 H9B 109.5
C5 C9 H9C 109.5
H9A C9 H9C 109.5
H9B C9 H9C 109.5
C3 C10 H10A 109.5
C3 C10 H10B 109.5
H10A C10 H10B 109.5
C3 C10 H10C 109.5
H10A C10 H10C 109.5
H10B C10 H10C 109.5
N1 C11 C12 110.0(2)
N1 C11 C13 109.3(2)
C12 C11 C13 110.5(2)
N1 C11 H11 109.0
C12 C11 H11 109.0
C13 C11 H11 109.0
C11 C12 H12A 109.5
C11 C12 H12B 109.5
H12A C12 H12B 109.5
C11 C12 H12C 109.5
H12A C12 H12C 109.5
H12B C12 H12C 109.5
C11 C13 H13A 109.5
C11 C13 H13B 109.5
H13A C13 H13B 109.5
C11 C13 H13C 109.5
H13A C13 H13C 109.5
H13B C13 H13C 109.5
N2 C14 C16 110.5(2)
N2 C14 C15 111.7(2)
C16 C14 C15 111.2(2)
N2 C14 H14 107.8
C16 C14 H14 107.8
C15 C14 H14 107.8
C14 C15 H15A 109.5
C14 C15 H15B 109.5
H15A C15 H15B 109.5
C14 C15 H15C 109.5
H15A C15 H15C 109.5
H15B C15 H15C 109.5
C14 C16 H16A 109.5
C14 C16 H16B 109.5
H16A C16 H16B 109.5
C14 C16 H16C 109.5
H16A C16 H16C 109.5
H16B C16 H16C 109.5
N3 C17 N4 120.3(2)
N3 C17 C18 122.4(2)
N4 C17 C18 117.3(2)
C19 C18 C23 120.9(2)
C19 C18 C17 120.0(2)
C23 C18 C17 119.0(2)
C20 C19 C18 118.1(2)
C20 C19 C26 119.7(2)
C18 C19 C26 122.2(2)
C21 C20 C19 122.3(2)
C21 C20 H20 118.9
C19 C20 H20 118.9
C20 C21 C22 118.4(2)
C20 C21 C25 121.0(2)
C22 C21 C25 120.7(2)
C21 C22 C23 121.8(2)
C21 C22 H22 119.1
C23 C22 H22 119.1
C22 C23 C18 118.5(2)
C22 C23 C24 120.5(2)
C18 C23 C24 121.0(2)
C23 C24 H24A 109.5
C23 C24 H24B 109.5
H24A C24 H24B 109.5
C23 C24 H24C 109.5
H24A C24 H24C 109.5
H24B C24 H24C 109.5
C21 C25 H25A 109.5
C21 C25 H25B 109.5
H25A C25 H25B 109.5
C21 C25 H25C 109.5
H25A C25 H25C 109.5
H25B C25 H25C 109.5
C19 C26 H26A 109.5
C19 C26 H26B 109.5
H26A C26 H26B 109.5
C19 C26 H26C 109.5
H26A C26 H26C 109.5
H26B C26 H26C 109.5
N3 C27 C28 108.12(19)
N3 C27 C29 109.9(2)
C28 C27 C29 111.1(2)
N3 C27 H27 109.2
C28 C27 H27 109.2
C29 C27 H27 109.2
C27 C28 H28A 109.5
C27 C28 H28B 109.5
H28A C28 H28B 109.5
C27 C28 H28C 109.5
H28A C28 H28C 109.5
H28B C28 H28C 109.5
C27 C29 H29A 109.5
C27 C29 H29B 109.5
H29A C29 H29B 109.5
C27 C29 H29C 109.5
H29A C29 H29C 109.5
H29B C29 H29C 109.5
N4 C30 C32 109.7(2)
N4 C30 C31 110.8(2)
C32 C30 C31 112.8(2)
N4 C30 H30 107.8
C32 C30 H30 107.8
C31 C30 H30 107.8
C30 C31 H31A 109.5
C30 C31 H31B 109.5
H31A C31 H31B 109.5
C30 C31 H31C 109.5
H31A C31 H31C 109.5
H31B C31 H31C 109.5
C30 C32 H32A 109.5
C30 C32 H32B 109.5
H32A C32 H32B 109.5
C30 C32 H32C 109.5
H32A C32 H32C 109.5
H32B C32 H32C 109.5

loop_
_geom_bond_atom_site_label_1
_geom_bond_atom_site_label_2
_geom_bond_distance
Fe1 N3 2.0306(19)
Fe1 N1 2.036(2)
Fe1 S2 2.2720(8)
Fe1 S1 2.2833(8)
S1 N2 1.755(2)
S2 N4 1.755(2)
N1 C1 1.318(3)
N1 C11 1.474(3)
N2 C1 1.348(3)
N2 C14 1.488(3)
N3 C17 1.321(3)
N3 C27 1.481(3)
N4 C17 1.344(3)
N4 C30 1.487(3)
C1 C2 1.493(3)
C2 C3 1.408(3)
C2 C7 1.410(3)
C3 C4 1.387(3)
C3 C10 1.521(4)
C4 C5 1.380(4)
C4 H4 0.9500
C5 C6 1.395(4)
C5 C9 1.517(4)
C6 C7 1.384(3)
C6 H6 0.9500
C7 C8 1.508(3)
C8 H8A 0.9800
C8 H8B 0.9800
C8 H8C 0.9800
C9 H9A 0.9800
C9 H9B 0.9800
C9 H9C 0.9800
C10 H10A 0.9800
C10 H10B 0.9800
C10 H10C 0.9800
C11 C12 1.522(3)
C11 C13 1.525(3)
C11 H11 1.0000
C12 H12A 0.9800
C12 H12B 0.9800
C12 H12C 0.9800
C13 H13A 0.9800
C13 H13B 0.9800
C13 H13C 0.9800
C14 C16 1.515(3)
C14 C15 1.522(4)
C14 H14 1.0000
C15 H15A 0.9800
C15 H15B 0.9800
C15 H15C 0.9800
C16 H16A 0.9800
C16 H16B 0.9800
C16 H16C 0.9800
C17 C18 1.501(3)
C18 C19 1.401(3)
C18 C23 1.407(3)
C19 C20 1.400(3)
C19 C26 1.502(4)
C20 C21 1.386(4)
C20 H20 0.9500
C21 C22 1.388(3)
C21 C25 1.507(3)
C22 C23 1.397(3)
C22 H22 0.9500
C23 C24 1.507(3)
C24 H24A 0.9800
C24 H24B 0.9800
C24 H24C 0.9800
C25 H25A 0.9800
C25 H25B 0.9800
C25 H25C 0.9800
C26 H26A 0.9800
C26 H26B 0.9800
C26 H26C 0.9800
C27 C28 1.521(4)
C27 C29 1.530(4)
C27 H27 1.0000
C28 H28A 0.9800
C28 H28B 0.9800
C28 H28C 0.9800
C29 H29A 0.9800
C29 H29B 0.9800
C29 H29C 0.9800
C30 C32 1.517(4)
C30 C31 1.517(4)
C30 H30 1.0000
C31 H31A 0.9800
C31 H31B 0.9800
C31 H31C 0.9800
C32 H32A 0.9800
C32 H32B 0.9800
C32 H32C 0.9800

loop_
_geom_torsion_atom_site_label_1
_geom_torsion_atom_site_label_2
_geom_torsion_atom_site_label_3
_geom_torsion_atom_site_label_4
_geom_torsion
N3 Fe1 S1 N2 112.95(10)
N1 Fe1 S1 N2 -14.35(9)
S2 Fe1 S1 N2 -138.25(7)
N3 Fe1 S2 N4 -9.48(10)
N1 Fe1 S2 N4 118.06(10)
S1 Fe1 S2 N4 -133.81(8)
N3 Fe1 N1 C1 -107.95(18)
S2 Fe1 N1 C1 146.02(15)
S1 Fe1 N1 C1 14.80(16)
N3 Fe1 N1 C11 70.9(2)
S2 Fe1 N1 C11 -35.09(19)
S1 Fe1 N1 C11 -166.32(17)
Fe1 S1 N2 C1 16.69(18)
Fe1 S1 N2 C14 -156.87(15)
N1 Fe1 N3 C17 -113.87(19)
S2 Fe1 N3 C17 9.10(18)
S1 Fe1 N3 C17 140.62(17)
N1 Fe1 N3 C27 65.8(2)
S2 Fe1 N3 C27 -171.24(19)
S1 Fe1 N3 C27 -39.7(2)
Fe1 S2 N4 C17 11.6(2)
Fe1 S2 N4 C30 -166.26(17)
C11 N1 C1 N2 173.3(2)
Fe1 N1 C1 N2 -7.8(3)
C11 N1 C1 C2 -3.9(3)
Fe1 N1 C1 C2 174.98(17)
C14 N2 C1 N1 164.7(2)
S1 N2 C1 N1 -8.3(3)
C14 N2 C1 C2 -17.9(3)
S1 N2 C1 C2 169.09(16)
N1 C1 C2 C3 99.4(3)
N2 C1 C2 C3 -77.9(3)
N1 C1 C2 C7 -78.1(3)
N2 C1 C2 C7 104.6(3)
C7 C2 C3 C4 -0.9(4)
C1 C2 C3 C4 -178.4(2)
C7 C2 C3 C10 179.2(2)
C1 C2 C3 C10 1.8(4)
C2 C3 C4 C5 0.0(4)
C10 C3 C4 C5 179.9(3)
C3 C4 C5 C6 0.1(4)
C3 C4 C5 C9 180.0(3)
C4 C5 C6 C7 0.7(4)
C9 C5 C6 C7 -179.2(2)
C5 C6 C7 C2 -1.6(4)
C5 C6 C7 C8 179.6(2)
C3 C2 C7 C6 1.7(4)
C1 C2 C7 C6 179.1(2)
C3 C2 C7 C8 -179.5(2)
C1 C2 C7 C8 -2.0(4)
C1 N1 C11 C12 -103.5(2)
Fe1 N1 C11 C12 77.7(2)
C1 N1 C11 C13 135.0(2)
Fe1 N1 C11 C13 -43.8(3)
C1 N2 C14 C16 -105.2(3)
S1 N2 C14 C16 68.1(2)
C1 N2 C14 C15 130.5(2)
S1 N2 C14 C15 -56.2(3)
C27 N3 C17 N4 176.4(2)
Fe1 N3 C17 N4 -3.9(3)
C27 N3 C17 C18 -3.0(4)
Fe1 N3 C17 C18 176.71(18)
C30 N4 C17 N3 171.0(2)
S2 N4 C17 N3 -6.7(3)
C30 N4 C17 C18 -9.6(4)
S2 N4 C17 C18 172.74(17)
N3 C17 C18 C19 98.8(3)
N4 C17 C18 C19 -80.7(3)
N3 C17 C18 C23 -81.3(3)
N4 C17 C18 C23 99.3(3)
C23 C18 C19 C20 -0.5(3)
C17 C18 C19 C20 179.4(2)
C23 C18 C19 C26 178.2(2)
C17 C18 C19 C26 -1.8(4)
C18 C19 C20 C21 -0.4(4)
C26 C19 C20 C21 -179.1(2)
C19 C20 C21 C22 0.5(4)
C19 C20 C21 C25 -178.8(2)
C20 C21 C22 C23 0.3(4)
C25 C21 C22 C23 179.6(2)
C21 C22 C23 C18 -1.1(4)
C21 C22 C23 C24 177.4(2)
C19 C18 C23 C22 1.2(3)
C17 C18 C23 C22 -178.7(2)
C19 C18 C23 C24 -177.3(2)
C17 C18 C23 C24 2.8(3)
C17 N3 C27 C28 137.9(2)
Fe1 N3 C27 C28 -41.8(3)
C17 N3 C27 C29 -100.7(3)
Fe1 N3 C27 C29 79.6(2)
C17 N4 C30 C32 -114.2(3)
S2 N4 C30 C32 63.5(3)
C17 N4 C30 C31 120.6(3)
S2 N4 C30 C31 -61.6(2)
